data_1538086
loop_
_publ_author_name
'Ghouse, K.M.'

_publ_section_title
;
 Refinement of the crystal structure of heat-treated monazite crystal
;
_journal_name_full 'Indian Journal for Pure and Applied Physics'
_journal_page_first 265
_journal_page_last 268
_journal_volume 6
_journal_year 1968
_chemical_formula_sum 'Ce O4 P'
_chemical_name_systematic 'Ce (P O4)'
_space_group_IT_number 14
_symmetry_space_group_name_Hall '-P 2yn'
_symmetry_space_group_name_H-M 'P 1 21/n 1'
_cell_angle_alpha 90
_cell_angle_beta 104
_cell_angle_gamma 90
_cell_formula_units_Z 4
_cell_length_a 6.77
_cell_length_b 7.04
_cell_length_c 6.46
_cell_volume 298.743
_citation_journal_id_ASTM IJOPAU
_cod_data_source_file Ghouse_IJOPAU_1968_1342.cif
_cod_data_source_block Ce1O4P1
_cod_original_cell_volume 298.7432
_cod_original_sg_symbol_Hall '-P 2ybc (x-z,y,z)'
_cod_original_formula_sum 'Ce1 O4 P1'
_cod_database_code 1538086

loop_
_symmetry_equiv_pos_as_xyz
x,y,z
-x+1/2,y+1/2,-z+1/2
-x,-y,-z
x-1/2,-y-1/2,z-1/2

loop_
_atom_site_label
_atom_site_type_symbol
_atom_site_fract_x
_atom_site_fract_y
_atom_site_fract_z
_atom_site_occupancy
_atom_site_U_iso_or_equiv
O2 O-2 0.147 0.353 0.44 1 0.0
Ce1 Ce+3 0.216 0.16 0.103 1 0.0
O3 O-2 0.369 0.19 0.81 1 0.0
P1 P+5 0.221 0.164 0.599 1 0.0
O1 O-2 0.23 0.005 0.442 1 0.0
O4 O-2 0.04 0.121 0.747 1 0.0
